data_7234148
loop_
_publ_author_name
'Xiaolin Zhu'
'Hai Huang'
'Rui Liu'
'Xiaodong Jin'
'Yuhao Li'
'Danfeng Wang'
'Qiang Wang'
'Hongjun Zhu'

_publ_section_title
;
 Aza-boron-diquinomethene complexes bearing N-aryl chromophores:
 synthesis, crystal structures, tunable photophysics, the protonation
 effect and their application as pH sensors
;
_journal_name_full 'Journal of Materials Chemistry C'
_journal_page_first 3774
_journal_page_last 3782
_journal_paper_doi 10.1039/C4TC02955K
_journal_volume 3
_journal_year 2015
_chemical_formula_sum 'C58 H58 B F2 N5'
_chemical_formula_weight 873.90
_space_group_IT_number 14
_space_group_name_Hall '-P 2ybc'
_space_group_name_H-M_alt 'P 1 21/c 1'
_symmetry_cell_setting monoclinic
_symmetry_space_group_name_H-M 'P 1 21/c 1'
_atom_sites_solution_hydrogens geom
_atom_sites_solution_primary direct
_atom_sites_solution_secondary difmap
_cell_angle_alpha 90.00
_cell_angle_beta 92.623(5)
_cell_angle_gamma 90.00
_cell_formula_units_Z 4
_cell_length_a 22.4457(17)
_cell_length_b 11.3035(7)
_cell_length_c 20.0181(14)
_cell_measurement_reflns_used 5231
_cell_measurement_temperature 296(2)
_cell_measurement_theta_max 66.09
_cell_measurement_theta_min 3.94
_cell_volume 5073.6(6)
_computing_cell_refinement 'Bruker SAINT'
_computing_data_collection 'Bruker APEX2'
_computing_data_reduction 'Bruker SAINT'
_computing_molecular_graphics 'Bruker SHELXTL'
_computing_publication_material 'Bruker SHELXTL'
_computing_structure_refinement 'SHELXL-97 (Sheldrick, 2008)'
_computing_structure_solution 'SHELXS-97 (Sheldrick, 2008)'
_diffrn_ambient_temperature 296(2)
_diffrn_measured_fraction_theta_full 0.965
_diffrn_measured_fraction_theta_max 0.965
_diffrn_measurement_device_type 'Bruker APEX-II CCD'
_diffrn_measurement_method '\f and \w scans'
_diffrn_radiation_monochromator graphite
_diffrn_radiation_source 'fine-focus sealed tube'
_diffrn_radiation_type CuK\a
_diffrn_radiation_wavelength 1.54178
_diffrn_reflns_av_R_equivalents 0.0535
_diffrn_reflns_av_sigmaI/netI 0.0710
_diffrn_reflns_limit_h_max 26
_diffrn_reflns_limit_h_min -26
_diffrn_reflns_limit_k_max 13
_diffrn_reflns_limit_k_min -11
_diffrn_reflns_limit_l_max 22
_diffrn_reflns_limit_l_min -23
_diffrn_reflns_number 21853
_diffrn_reflns_theta_full 65.00
_diffrn_reflns_theta_max 65.00
_diffrn_reflns_theta_min 3.94
_exptl_absorpt_coefficient_mu 0.564
_exptl_absorpt_correction_T_max 0.9406
_exptl_absorpt_correction_T_min 0.8580
_exptl_absorpt_correction_type multi-scan
_exptl_absorpt_process_details sadabs
_exptl_crystal_colour yellow
_exptl_crystal_density_diffrn 1.144
_exptl_crystal_density_method 'not measured'
_exptl_crystal_description scheet
_exptl_crystal_F_000 1856
_exptl_crystal_size_max 0.28
_exptl_crystal_size_mid 0.26
_exptl_crystal_size_min 0.11
_refine_diff_density_max 0.819
_refine_diff_density_min -0.319
_refine_diff_density_rms 0.083
_refine_ls_extinction_coef 0.00187(4)
_refine_ls_extinction_expression Fc^*^=kFc[1+0.001xFc^2^\l^3^/sin(2\q)]^-1/4^
_refine_ls_extinction_method SHELXL
_refine_ls_goodness_of_fit_ref 1.191
_refine_ls_hydrogen_treatment constr
_refine_ls_matrix_type full
_refine_ls_number_parameters 494
_refine_ls_number_reflns 8338
_refine_ls_number_restraints 60
_refine_ls_restrained_S_all 1.205
_refine_ls_R_factor_all 0.1661
_refine_ls_R_factor_gt 0.1316
_refine_ls_shift/su_max 0.005
_refine_ls_shift/su_mean 0.000
_refine_ls_structure_factor_coef Fsqd
_refine_ls_weighting_details 'calc w=1/[\s^2^(Fo^2^)+(0.0000P)^2^+16.0000P] where P=(Fo^2^+2Fc^2^)/3'
_refine_ls_weighting_scheme calc
_refine_ls_wR_factor_gt 0.2674
_refine_ls_wR_factor_ref 0.2800
_reflns_number_gt 5352
_reflns_number_total 8338
_reflns_threshold_expression >2sigma(I)
_cod_data_source_file J-Mater-Chem-C-2015-3-3774.cif
_cod_data_source_block 2-sr
_cod_depositor_comments
;
The following automatic conversions were performed:

data item '_symmetry_cell_setting' value 'Monoclinic' was changed to
'monoclinic' in accordance with the built-in table derived from the
CIF Core dictionary named 'cif_core.dic' version 2.4.5 last updated
on 2014-11-21.

Automatic conversion script
Id: cif_fix_values 6909 2019-04-08 15:41:33Z antanas 
;
_cod_original_sg_symbol_H-M 'P2(1)/c  '
_cod_database_code 7234148

loop_
_symmetry_equiv_pos_as_xyz
'x, y, z'
'-x, y+1/2, -z+1/2'
'-x, -y, -z'
'x, -y-1/2, z-1/2'

loop_
_atom_site_label
_atom_site_type_symbol
_atom_site_fract_x
_atom_site_fract_y
_atom_site_fract_z
_atom_site_U_iso_or_equiv
_atom_site_adp_type
_atom_site_occupancy
_atom_site_symmetry_multiplicity
_atom_site_calc_flag
_atom_site_refinement_flags
_atom_site_disorder_assembly
_atom_site_disorder_group
B1 B 0.15300(12) 0.4995(2) 0.50458(15) 0.0567(8) Uani 1 1 d . . .
C1 C -0.08577(11) 0.1767(2) 0.69626(12) 0.0556(7) Uani 1 1 d . . .
C2 C -0.08853(12) 0.0816(2) 0.65332(12) 0.0636(8) Uani 1 1 d . . .
H2 H -0.0633 0.0773 0.6179 0.076 Uiso 1 1 calc R . .
C3 C -0.12855(12) -0.0059(2) 0.66333(12) 0.0656(8) Uani 1 1 d . . .
H3 H -0.1304 -0.0688 0.6334 0.079 Uiso 1 1 calc R . .
C4 C -0.16728(12) -0.0067(2) 0.71642(13) 0.0645(8) Uani 1 1 d . . .
C5 C -0.16206(11) 0.0891(2) 0.76210(12) 0.0577(7) Uani 1 1 d . . .
H5 H -0.1862 0.0920 0.7986 0.069 Uiso 1 1 calc R . .
C6 C -0.12065(11) 0.1790(2) 0.75212(11) 0.0524(7) Uani 1 1 d . . .
C7 C -0.10630(10) 0.28610(19) 0.78841(11) 0.0491(7) Uani 1 1 d . . .
C8 C -0.12957(11) 0.3369(2) 0.84649(11) 0.0535(7) Uani 1 1 d . . .
H8 H -0.1573 0.2960 0.8707 0.064 Uiso 1 1 calc R . .
C9 C -0.11058(11) 0.4477(2) 0.86650(11) 0.0531(7) Uani 1 1 d . . .
C10 C -0.06942(11) 0.5077(2) 0.82817(11) 0.0577(7) Uani 1 1 d . . .
H10 H -0.0578 0.5836 0.8411 0.069 Uiso 1 1 calc R . .
C11 C -0.04537(12) 0.4588(2) 0.77191(13) 0.0645(8) Uani 1 1 d . . .
H11 H -0.0175 0.4999 0.7479 0.077 Uiso 1 1 calc R . .
C12 C -0.21552(18) -0.0986(3) 0.72273(19) 0.109 Uani 1 1 d U . .
C13 C -0.2630(2) -0.0781(5) 0.6710(3) 0.186 Uani 1 1 d U . .
H13A H -0.2540 -0.0081 0.6461 0.278 Uiso 1 1 calc R . .
H13B H -0.3003 -0.0679 0.6917 0.278 Uiso 1 1 calc R . .
H13C H -0.2655 -0.1447 0.6412 0.278 Uiso 1 1 calc R . .
C14 C -0.1865(3) -0.2252(5) 0.7271(3) 0.1932(19) Uani 1 1 d U . .
H14A H -0.1454 -0.2183 0.7421 0.290 Uiso 1 1 calc R . .
H14B H -0.1890 -0.2617 0.6838 0.290 Uiso 1 1 calc R . .
H14C H -0.2074 -0.2728 0.7581 0.290 Uiso 1 1 calc R . .
C15 C -0.24280(19) -0.1024(4) 0.7904(2) 0.1822(15) Uani 1 1 d U . .
H15A H -0.2121 -0.0919 0.8249 0.273 Uiso 1 1 calc R . .
H15B H -0.2619 -0.1774 0.7961 0.273 Uiso 1 1 calc R . .
H15C H -0.2717 -0.0401 0.7931 0.273 Uiso 1 1 calc R . .
C16 C -0.13417(12) 0.5079(2) 0.92905(13) 0.0632(8) Uani 1 1 d . . .
C17 C -0.16990(12) 0.4229(3) 0.96994(13) 0.0721(9) Uani 1 1 d . . .
H17A H -0.1464 0.3537 0.9802 0.108 Uiso 1 1 calc R . .
H17B H -0.2056 0.4006 0.9448 0.108 Uiso 1 1 calc R . .
H17C H -0.1803 0.4607 1.0107 0.108 Uiso 1 1 calc R . .
C18 C -0.17168(18) 0.6120(3) 0.90868(19) 0.1263(14) Uani 1 1 d . . .
H18A H -0.2065 0.5855 0.8833 0.189 Uiso 1 1 calc R . .
H18B H -0.1491 0.6643 0.8818 0.189 Uiso 1 1 calc R . .
H18C H -0.1836 0.6531 0.9478 0.189 Uiso 1 1 calc R . .
C19 C -0.08214(15) 0.5495(3) 0.97315(15) 0.1052(12) Uani 1 1 d . . .
H19A H -0.0965 0.5804 1.0141 0.158 Uiso 1 1 calc R . .
H19B H -0.0610 0.6103 0.9506 0.158 Uiso 1 1 calc R . .
H19C H -0.0558 0.4842 0.9829 0.158 Uiso 1 1 calc R . .
C20 C -0.06423(11) 0.3466(2) 0.75271(11) 0.0526(7) Uani 1 1 d . . .
C21 C -0.01389(11) 0.3175(2) 0.64445(11) 0.0520(7) Uani 1 1 d . . .
C22 C -0.03164(10) 0.2998(2) 0.57842(11) 0.053 Uani 1 1 d . . .
H22 H -0.0685 0.2651 0.5681 0.063 Uiso 1 1 calc R . .
C23 C 0.00506(10) 0.33316(19) 0.52600(11) 0.0501(7) Uani 1 1 d . . .
C24 C 0.05922(10) 0.3908(2) 0.54039(12) 0.051 Uani 1 1 d . . .
C25 C 0.07673(11) 0.4109(2) 0.60927(11) 0.0535(7) Uani 1 1 d . . .
H25 H 0.1123 0.4501 0.6203 0.064 Uiso 1 1 calc R . .
C26 C 0.04120(11) 0.3726(2) 0.65898(12) 0.0564(7) Uani 1 1 d . . .
H26 H 0.0540 0.3835 0.7034 0.068 Uiso 1 1 calc R . .
C27 C -0.01149(11) 0.3072(2) 0.45935(11) 0.0536(7) Uani 1 1 d . . .
H27 H -0.0476 0.2699 0.4485 0.064 Uiso 1 1 calc R . .
C28 C 0.02566(11) 0.3369(2) 0.41112(12) 0.0578(7) Uani 1 1 d . . .
H28 H 0.0158 0.3150 0.3672 0.069 Uiso 1 1 calc R . .
C29 C 0.07897(11) 0.4003(2) 0.42488(12) 0.0549(7) Uani 1 1 d . . .
C30 C 0.15743(10) 0.4989(2) 0.37898(11) 0.0539(7) Uani 1 1 d . . .
C31 C 0.18494(12) 0.5329(2) 0.31909(13) 0.0670(8) Uani 1 1 d . . .
H31 H 0.1700 0.5021 0.2786 0.080 Uiso 1 1 calc R . .
C32 C 0.23089(12) 0.6066(3) 0.31877(13) 0.071 Uani 1 1 d . . .
H32 H 0.2472 0.6277 0.2786 0.085 Uiso 1 1 calc R . .
C33 C 0.25475(11) 0.6525(2) 0.37934(13) 0.063 Uani 1 1 d . . .
C34 C 0.23021(11) 0.6160(2) 0.44063(12) 0.057 Uani 1 1 d . . .
C35 C 0.25627(11) 0.6572(2) 0.49940(14) 0.065 Uani 1 1 d . . .
H35 H 0.2405 0.6348 0.5396 0.079 Uiso 1 1 calc R . .
C36 C 0.30589(13) 0.7319(3) 0.50053(15) 0.079 Uani 1 1 d . . .
H36 H 0.3238 0.7561 0.5411 0.094 Uiso 1 1 calc R . .
C37 C 0.32839(12) 0.7700(2) 0.44012(14) 0.068 Uani 1 1 d . . .
C38 C 0.30409(13) 0.7308(3) 0.38255(14) 0.074 Uani 1 1 d . . .
H38 H 0.3201 0.7556 0.3429 0.089 Uiso 1 1 calc R . .
C39 C 0.42785(14) 0.8434(3) 0.40093(17) 0.0874(11) Uani 1 1 d . . .
C40 C 0.44972(15) 0.7492(3) 0.36906(19) 0.1098(13) Uani 1 1 d . . .
H40 H 0.4326 0.6747 0.3726 0.132 Uiso 1 1 calc R . .
C41 C 0.49930(17) 0.7678(3) 0.33034(19) 0.1107(14) Uani 1 1 d . . .
H41 H 0.5132 0.7039 0.3063 0.133 Uiso 1 1 calc R . .
C42 C 0.52833(15) 0.8714(3) 0.32539(18) 0.095 Uani 1 1 d . . .
C43 C 0.50750(15) 0.9664(3) 0.36142(18) 0.099 Uani 1 1 d . . .
H43 H 0.5269 1.0390 0.3605 0.119 Uiso 1 1 calc R . .
C44 C 0.45545(13) 0.9519(3) 0.40037(17) 0.0858(11) Uani 1 1 d . . .
C45 C 0.42125(13) 1.0328(3) 0.44013(17) 0.0844(10) Uani 1 1 d . . .
C46 C 0.37377(13) 0.9689(3) 0.46446(16) 0.0789(10) Uani 1 1 d . . .
C47 C 0.32944(13) 1.0260(3) 0.49386(16) 0.0822(10) Uani 1 1 d . . .
H47 H 0.2962 0.9846 0.5070 0.099 Uiso 1 1 calc R . .
C48 C 0.33348(13) 1.1459(3) 0.50441(17) 0.0876(11) Uani 1 1 d . . .
H48 H 0.3022 1.1832 0.5248 0.105 Uiso 1 1 calc R . .
C49 C 0.38033(13) 1.2132(3) 0.48692(17) 0.0830(11) Uani 1 1 d . . .
C50 C 0.42617(15) 1.1563(3) 0.45116(18) 0.0934(12) Uani 1 1 d . . .
H50 H 0.4581 1.1991 0.4357 0.112 Uiso 1 1 calc R . .
C51 C 0.38055(14) 1.3471(3) 0.49395(17) 0.090 Uani 1 1 d . . .
C52 C 0.33834(19) 1.4002(3) 0.4417(2) 0.124 Uani 1 1 d . . .
H52A H 0.2987 1.3716 0.4480 0.186 Uiso 1 1 calc R . .
H52B H 0.3504 1.3780 0.3981 0.186 Uiso 1 1 calc R . .
H52C H 0.3389 1.4848 0.4458 0.186 Uiso 1 1 calc R . .
C53 C 0.44329(19) 1.3959(3) 0.4878(3) 0.193(3) Uani 1 1 d . . .
H53A H 0.4429 1.4800 0.4943 0.289 Uiso 1 1 calc R . .
H53B H 0.4569 1.3784 0.4441 0.289 Uiso 1 1 calc R . .
H53C H 0.4696 1.3600 0.5210 0.289 Uiso 1 1 calc R . .
C54 C 0.3579(2) 1.3825(3) 0.5617(2) 0.127 Uani 1 1 d . . .
H54A H 0.3180 1.3536 0.5656 0.190 Uiso 1 1 calc R . .
H54B H 0.3581 1.4672 0.5655 0.190 Uiso 1 1 calc R . .
H54C H 0.3834 1.3491 0.5966 0.190 Uiso 1 1 calc R . .
C55 C 0.58222(19) 0.8870(4) 0.2830(2) 0.128 Uani 1 1 d U . .
C56 C 0.5975(2) 0.7770(4) 0.2470(2) 0.167 Uani 1 1 d U . .
H56A H 0.5633 0.7499 0.2209 0.250 Uiso 1 1 calc R . .
H56B H 0.6097 0.7171 0.2789 0.250 Uiso 1 1 calc R . .
H56C H 0.6296 0.7927 0.2181 0.250 Uiso 1 1 calc R . .
C57 C 0.6373(2) 0.9273(7) 0.3257(3) 0.220(3) Uani 1 1 d U . .
H57A H 0.6722 0.8888 0.3103 0.330 Uiso 1 1 calc R . .
H57B H 0.6322 0.9068 0.3716 0.330 Uiso 1 1 calc R . .
H57C H 0.6418 1.0115 0.3219 0.330 Uiso 1 1 calc R . .
C58 C 0.5664(2) 0.9767(5) 0.2305(2) 0.2138(18) Uani 1 1 d U . .
H58A H 0.5281 0.9580 0.2098 0.321 Uiso 1 1 calc R . .
H58B H 0.5959 0.9762 0.1973 0.321 Uiso 1 1 calc R . .
H58C H 0.5649 1.0537 0.2505 0.321 Uiso 1 1 calc R . .
F1 F 0.14003(6) 0.59817(13) 0.54342(7) 0.0735(5) Uani 1 1 d . . .
F2 F 0.19419(6) 0.42944(14) 0.54086(7) 0.0707(5) Uani 1 1 d . . .
N1 N 0.11056(9) 0.43173(18) 0.37327(9) 0.0568(6) Uani 1 1 d . . .
N2 N 0.18044(8) 0.54102(15) 0.43864(10) 0.052 Uani 1 1 d . . .
N3 N 0.09589(8) 0.42755(16) 0.48992(9) 0.0482(5) Uani 1 1 d . . .
N4 N -0.04971(9) 0.27930(17) 0.69653(9) 0.0552(6) Uani 1 1 d . . .
N5 N 0.37743(10) 0.8507(2) 0.44176(14) 0.0851(8) Uani 1 1 d . . .

loop_
_atom_site_aniso_label
_atom_site_aniso_U_11
_atom_site_aniso_U_22
_atom_site_aniso_U_33
_atom_site_aniso_U_23
_atom_site_aniso_U_13
_atom_site_aniso_U_12
B1 0.0547(14) 0.0402(13) 0.0762(18) 0.0003(13) 0.0133(14) 0.0046(12)
C1 0.0671(14) 0.0457(12) 0.0548(13) 0.0066(11) 0.0123(11) -0.0008(11)
C2 0.0810(17) 0.0584(14) 0.0519(13) -0.0049(12) 0.0085(13) -0.0035(13)
C3 0.0887(17) 0.0566(14) 0.0516(14) -0.0034(12) 0.0042(13) -0.0124(14)
C4 0.0806(16) 0.0457(13) 0.0672(15) 0.0061(12) 0.0038(14) -0.0080(12)
C5 0.0739(15) 0.0441(12) 0.0563(13) 0.0069(11) 0.0153(12) -0.0043(11)
C6 0.0680(14) 0.0430(12) 0.0466(12) 0.0035(10) 0.0075(11) 0.0026(11)
C7 0.0573(13) 0.0381(11) 0.0524(12) 0.0044(10) 0.0066(11) -0.0016(10)
C8 0.0638(13) 0.0467(12) 0.0514(12) 0.0046(10) 0.0186(11) -0.0021(11)
C9 0.0626(13) 0.0486(12) 0.0489(12) 0.0020(10) 0.0094(11) -0.0040(11)
C10 0.0758(15) 0.0483(13) 0.0497(13) -0.0004(11) 0.0090(12) -0.0095(12)
C11 0.0745(15) 0.0543(14) 0.0660(15) 0.0008(12) 0.0178(13) -0.0151(12)
C12 0.126 0.097 0.104 0.000 0.005 -0.027
C13 0.160 0.204 0.187 0.050 -0.058 -0.070
C14 0.208(3) 0.132(3) 0.240(4) 0.014(3) 0.022(3) -0.015(2)
C15 0.235(3) 0.200(3) 0.116(2) -0.040(2) 0.065(2) -0.164(2)
C16 0.0777(16) 0.0507(13) 0.0626(14) -0.0043(12) 0.0184(13) -0.0046(13)
C17 0.0779(16) 0.0758(17) 0.0646(15) 0.0005(14) 0.0260(13) -0.0076(14)
C18 0.173(3) 0.094(2) 0.118(2) 0.019(2) 0.069(2) 0.052(2)
C19 0.118(2) 0.128(2) 0.0717(18) -0.0415(17) 0.0311(17) -0.048(2)
C20 0.0625(13) 0.0467(12) 0.0493(12) -0.0007(10) 0.0108(11) -0.0049(11)
C21 0.0642(13) 0.0501(12) 0.0428(11) 0.0030(10) 0.0147(10) -0.0036(11)
C22 0.055 0.043 0.061 0.001 0.016 -0.003
C23 0.0631(13) 0.0389(11) 0.0492(12) -0.0021(10) 0.0126(11) -0.0017(10)
C24 0.056 0.043 0.055 0.000 0.007 -0.003
C25 0.0628(13) 0.0460(12) 0.0523(13) -0.0022(11) 0.0100(11) -0.0050(11)
C26 0.0652(14) 0.0615(14) 0.0433(12) -0.0040(11) 0.0112(11) -0.0043(12)
C27 0.0600(13) 0.0484(12) 0.0528(13) -0.0022(11) 0.0062(11) -0.0068(11)
C28 0.0645(14) 0.0603(14) 0.0491(13) -0.0034(11) 0.0092(11) -0.0119(12)
C29 0.0631(13) 0.0491(13) 0.0535(13) 0.0019(11) 0.0127(11) 0.0027(11)
C30 0.0595(13) 0.0501(12) 0.0529(13) -0.0037(11) 0.0107(11) 0.0048(11)
C31 0.0792(16) 0.0666(16) 0.0564(14) 0.0034(12) 0.0162(13) -0.0089(14)
C32 0.084 0.078 0.052 0.004 0.022 -0.013
C33 0.069 0.051 0.070 0.013 0.028 -0.003
C34 0.073 0.037 0.060 -0.007 0.008 0.001
C35 0.068 0.056 0.075 0.002 0.024 -0.008
C36 0.081 0.066 0.091 -0.025 0.017 -0.005
C37 0.079 0.049 0.078 -0.001 0.029 -0.009
C38 0.080 0.070 0.074 0.003 0.023 -0.004
C39 0.0896(19) 0.0704(18) 0.105(2) -0.0064(17) 0.0326(17) -0.0093(16)
C40 0.098(2) 0.082(2) 0.153(3) -0.034(2) 0.055(2) -0.0076(18)
C41 0.116(3) 0.089(2) 0.131(3) -0.020(2) 0.043(2) -0.011(2)
C42 0.093 0.086 0.110 -0.001 0.035 0.005
C43 0.092 0.088 0.120 0.001 0.021 -0.017
C44 0.0736(17) 0.0740(18) 0.111(2) 0.0006(17) 0.0203(17) -0.0124(15)
C45 0.0860(18) 0.0535(15) 0.116(2) -0.0041(16) 0.0353(17) -0.0051(14)
C46 0.0715(16) 0.0633(16) 0.104(2) -0.0048(16) 0.0285(15) -0.0069(14)
C47 0.0742(17) 0.0567(16) 0.118(2) -0.0037(16) 0.0263(16) -0.0074(14)
C48 0.0739(17) 0.0779(19) 0.113(2) -0.0158(17) 0.0325(16) -0.0061(15)
C49 0.0696(17) 0.0586(16) 0.121(2) -0.0048(17) 0.0106(17) -0.0010(14)
C50 0.088(2) 0.0676(18) 0.127(3) -0.0116(18) 0.0284(19) -0.0148(16)
C51 0.091 0.065 0.115 -0.008 0.025 0.002
C52 0.172 0.068 0.134 -0.001 0.020 0.014
C53 0.115(3) 0.050(2) 0.415(8) -0.026(3) 0.047(4) -0.023(2)
C54 0.164 0.073 0.142 -0.011 -0.007 -0.011
C55 0.126 0.130 0.131 0.010 0.033 0.005
C56 0.183 0.153 0.171 0.000 0.091 0.057
C57 0.106(3) 0.316(6) 0.240(4) -0.014(4) 0.029(3) -0.059(4)
C58 0.217(3) 0.219(3) 0.217(3) 0.116(3) 0.135(2) 0.127(3)
F1 0.0761(8) 0.0655(8) 0.0814(9) -0.0220(7) 0.0312(7) -0.0144(7)
F2 0.0641(8) 0.0784(9) 0.0698(9) 0.0138(8) 0.0072(7) -0.0034(8)
N1 0.0631(11) 0.0610(12) 0.0476(10) 0.0014(9) 0.0158(9) -0.0069(10)
N2 0.057 0.037 0.064 0.007 0.022 0.003
N3 0.0594(10) 0.0412(9) 0.0452(9) -0.0038(8) 0.0153(8) -0.0061(8)
N4 0.0678(12) 0.0480(10) 0.0509(10) -0.0012(9) 0.0146(9) -0.0081(9)
N5 0.0720(13) 0.0619(13) 0.1244(19) -0.0151(13) 0.0375(13) -0.0103(11)

loop_
_atom_type_symbol
_atom_type_description
_atom_type_scat_dispersion_real
_atom_type_scat_dispersion_imag
_atom_type_scat_source
C C 0.0181 0.0091 'International Tables Vol C Tables 4.2.6.8 and 6.1.1.4'
H H 0.0000 0.0000 'International Tables Vol C Tables 4.2.6.8 and 6.1.1.4'
N N 0.0311 0.0180 'International Tables Vol C Tables 4.2.6.8 and 6.1.1.4'
B B 0.0090 0.0039 'International Tables Vol C Tables 4.2.6.8 and 6.1.1.4'
Cl Cl 0.3639 0.7018 'International Tables Vol C Tables 4.2.6.8 and 6.1.1.4'
F F 0.0727 0.0534 'International Tables Vol C Tables 4.2.6.8 and 6.1.1.4'

loop_
_geom_angle_atom_site_label_1
_geom_angle_atom_site_label_2
_geom_angle_atom_site_label_3
_geom_angle
_geom_angle_site_symmetry_1
_geom_angle_site_symmetry_3
F2 B1 F1 108.2(2) . .
F2 B1 N3 109.1(2) . .
F1 B1 N3 109.6(2) . .
F2 B1 N2 109.5(2) . .
F1 B1 N2 109.4(2) . .
N3 B1 N2 111.0(2) . .
C2 C1 C6 120.3(2) . .
C2 C1 N4 130.7(2) . .
C6 C1 N4 108.9(2) . .
C3 C2 C1 119.2(2) . .
C3 C2 H2 120.4 . .
C1 C2 H2 120.4 . .
C2 C3 C4 123.6(2) . .
C2 C3 H3 118.2 . .
C4 C3 H3 118.2 . .
C3 C4 C5 116.6(2) . .
C3 C4 C12 122.6(3) . .
C5 C4 C12 120.6(3) . .
C6 C5 C4 119.9(2) . .
C6 C5 H5 120.0 . .
C4 C5 H5 120.0 . .
C5 C6 C1 120.2(2) . .
C5 C6 C7 132.4(2) . .
C1 C6 C7 107.4(2) . .
C20 C7 C8 120.4(2) . .
C20 C7 C6 107.2(2) . .
C8 C7 C6 132.2(2) . .
C9 C8 C7 119.1(2) . .
C9 C8 H8 120.4 . .
C7 C8 H8 120.4 . .
C8 C9 C10 118.9(2) . .
C8 C9 C16 121.7(2) . .
C10 C9 C16 119.4(2) . .
C11 C10 C9 122.9(2) . .
C11 C10 H10 118.6 . .
C9 C10 H10 118.6 . .
C20 C11 C10 117.7(2) . .
C20 C11 H11 121.2 . .
C10 C11 H11 121.2 . .
C13 C12 C15 109.0(4) . .
C13 C12 C4 109.3(3) . .
C15 C12 C4 114.5(3) . .
C13 C12 C14 117.9(4) . .
C15 C12 C14 96.2(4) . .
C4 C12 C14 109.5(3) . .
C12 C13 H13A 109.5 . .
C12 C13 H13B 109.5 . .
H13A C13 H13B 109.5 . .
C12 C13 H13C 109.5 . .
H13A C13 H13C 109.5 . .
H13B C13 H13C 109.5 . .
C12 C14 H14A 109.5 . .
C12 C14 H14B 109.5 . .
H14A C14 H14B 109.5 . .
C12 C14 H14C 109.5 . .
H14A C14 H14C 109.5 . .
H14B C14 H14C 109.5 . .
C12 C15 H15A 109.5 . .
C12 C15 H15B 109.5 . .
H15A C15 H15B 109.5 . .
C12 C15 H15C 109.5 . .
H15A C15 H15C 109.5 . .
H15B C15 H15C 109.5 . .
C18 C16 C19 109.1(3) . .
C18 C16 C17 110.0(2) . .
C19 C16 C17 107.2(2) . .
C18 C16 C9 109.7(2) . .
C19 C16 C9 109.1(2) . .
C17 C16 C9 111.7(2) . .
C16 C17 H17A 109.5 . .
C16 C17 H17B 109.5 . .
H17A C17 H17B 109.5 . .
C16 C17 H17C 109.5 . .
H17A C17 H17C 109.5 . .
H17B C17 H17C 109.5 . .
C16 C18 H18A 109.5 . .
C16 C18 H18B 109.5 . .
H18A C18 H18B 109.5 . .
C16 C18 H18C 109.5 . .
H18A C18 H18C 109.5 . .
H18B C18 H18C 109.5 . .
C16 C19 H19A 109.5 . .
C16 C19 H19B 109.5 . .
H19A C19 H19B 109.5 . .
C16 C19 H19C 109.5 . .
H19A C19 H19C 109.5 . .
H19B C19 H19C 109.5 . .
C11 C20 C7 120.9(2) . .
C11 C20 N4 129.6(2) . .
C7 C20 N4 109.4(2) . .
C22 C21 C26 118.5(2) . .
C22 C21 N4 121.0(2) . .
C26 C21 N4 120.6(2) . .
C21 C22 C23 121.4(2) . .
C21 C22 H22 119.3 . .
C23 C22 H22 119.3 . .
C24 C23 C27 119.0(2) . .
C24 C23 C22 120.1(2) . .
C27 C23 C22 120.9(2) . .
C23 C24 N3 121.7(2) . .
C23 C24 C25 118.0(2) . .
N3 C24 C25 120.3(2) . .
C26 C25 C24 120.2(2) . .
C26 C25 H25 119.9 . .
C24 C25 H25 119.9 . .
C25 C26 C21 121.7(2) . .
C25 C26 H26 119.2 . .
C21 C26 H26 119.2 . .
C28 C27 C23 119.0(2) . .
C28 C27 H27 120.5 . .
C23 C27 H27 120.5 . .
C27 C28 C29 122.3(2) . .
C27 C28 H28 118.8 . .
C29 C28 H28 118.8 . .
N1 C29 N3 122.9(2) . .
N1 C29 C28 117.5(2) . .
N3 C29 C28 119.6(2) . .
N1 C30 N2 123.6(2) . .
N1 C30 C31 117.6(2) . .
N2 C30 C31 118.7(2) . .
C32 C31 C30 122.7(2) . .
C32 C31 H31 118.6 . .
C30 C31 H31 118.6 . .
C31 C32 C33 119.6(2) . .
C31 C32 H32 120.2 . .
C33 C32 H32 120.2 . .
C32 C33 C38 122.5(2) . .
C32 C33 C34 119.3(2) . .
C38 C33 C34 118.2(2) . .
C35 C34 N2 122.5(2) . .
C35 C34 C33 118.2(2) . .
N2 C34 C33 119.2(2) . .
C34 C35 C36 121.8(3) . .
C34 C35 H35 119.1 . .
C36 C35 H35 119.1 . .
C35 C36 C37 119.4(3) . .
C35 C36 H36 120.3 . .
C37 C36 H36 120.3 . .
C38 C37 C36 119.8(3) . .
C38 C37 N5 121.2(3) . .
C36 C37 N5 119.0(2) . .
C37 C38 C33 122.5(3) . .
C37 C38 H38 118.8 . .
C33 C38 H38 118.8 . .
C40 C39 C44 121.9(3) . .
C40 C39 N5 129.3(3) . .
C44 C39 N5 108.8(3) . .
C39 C40 C41 117.4(3) . .
C39 C40 H40 121.3 . .
C41 C40 H40 121.3 . .
C42 C41 C40 124.8(3) . .
C42 C41 H41 117.6 . .
C40 C41 H41 117.6 . .
C41 C42 C43 117.3(3) . .
C41 C42 C55 122.9(3) . .
C43 C42 C55 119.8(3) . .
C42 C43 C44 119.6(3) . .
C42 C43 H43 120.2 . .
C44 C43 H43 120.2 . .
C39 C44 C43 118.8(3) . .
C39 C44 C45 107.9(3) . .
C43 C44 C45 133.2(3) . .
C46 C45 C50 120.8(3) . .
C46 C45 C44 107.2(3) . .
C50 C45 C44 131.7(3) . .
C47 C46 C45 119.8(3) . .
C47 C46 N5 130.5(3) . .
C45 C46 N5 108.7(3) . .
C46 C47 C48 119.7(3) . .
C46 C47 H47 120.1 . .
C48 C47 H47 120.1 . .
C49 C48 C47 124.0(3) . .
C49 C48 H48 118.0 . .
C47 C48 H48 118.0 . .
C48 C49 C50 117.4(3) . .
C48 C49 C51 122.2(3) . .
C50 C49 C51 119.6(3) . .
C45 C50 C49 117.9(3) . .
C45 C50 H50 121.1 . .
C49 C50 H50 121.1 . .
C52 C51 C49 109.5(3) . .
C52 C51 C54 106.8(3) . .
C49 C51 C54 110.1(3) . .
C52 C51 C53 110.8(3) . .
C49 C51 C53 110.6(3) . .
C54 C51 C53 108.9(4) . .
C51 C52 H52A 109.5 . .
C51 C52 H52B 109.5 . .
H52A C52 H52B 109.5 . .
C51 C52 H52C 109.5 . .
H52A C52 H52C 109.5 . .
H52B C52 H52C 109.5 . .
C51 C53 H53A 109.5 . .
C51 C53 H53B 109.5 . .
H53A C53 H53B 109.5 . .
C51 C53 H53C 109.5 . .
H53A C53 H53C 109.5 . .
H53B C53 H53C 109.5 . .
C51 C54 H54A 109.5 . .
C51 C54 H54B 109.5 . .
H54A C54 H54B 109.5 . .
C51 C54 H54C 109.5 . .
H54A C54 H54C 109.5 . .
H54B C54 H54C 109.5 . .
C56 C55 C58 106.3(4) . .
C56 C55 C42 112.4(4) . .
C58 C55 C42 107.6(4) . .
C56 C55 C57 108.6(4) . .
C58 C55 C57 110.5(4) . .
C42 C55 C57 111.3(4) . .
C55 C56 H56A 109.5 . .
C55 C56 H56B 109.5 . .
H56A C56 H56B 109.5 . .
C55 C56 H56C 109.5 . .
H56A C56 H56C 109.5 . .
H56B C56 H56C 109.5 . .
C55 C57 H57A 109.5 . .
C55 C57 H57B 109.5 . .
H57A C57 H57B 109.5 . .
C55 C57 H57C 109.5 . .
H57A C57 H57C 109.5 . .
H57B C57 H57C 109.5 . .
C55 C58 H58A 109.5 . .
C55 C58 H58B 109.5 . .
H58A C58 H58B 109.5 . .
C55 C58 H58C 109.5 . .
H58A C58 H58C 109.5 . .
H58B C58 H58C 109.5 . .
C30 N1 C29 123.2(2) . .
C30 N2 C34 120.3(2) . .
C30 N2 B1 119.25(19) . .
C34 N2 B1 120.33(19) . .
C29 N3 C24 118.19(19) . .
C29 N3 B1 119.5(2) . .
C24 N3 B1 122.31(19) . .
C20 N4 C21 125.79(19) . .
C20 N4 C1 107.01(19) . .
C21 N4 C1 126.33(19) . .
C46 N5 C39 107.3(2) . .
C46 N5 C37 123.7(2) . .
C39 N5 C37 125.4(2) . .

loop_
_geom_bond_atom_site_label_1
_geom_bond_atom_site_label_2
_geom_bond_distance
_geom_bond_site_symmetry_2
B1 F2 1.395(3) .
B1 F1 1.398(3) .
B1 N3 1.535(3) .
B1 N2 1.555(4) .
C1 C2 1.377(3) .
C1 C6 1.394(3) .
C1 N4 1.414(3) .
C2 C3 1.357(4) .
C2 H2 0.9300 .
C3 C4 1.404(4) .
C3 H3 0.9300 .
C4 C5 1.418(3) .
C4 C12 1.510(5) .
C5 C6 1.398(3) .
C5 H5 0.9300 .
C6 C7 1.441(3) .
C7 C20 1.390(3) .
C7 C8 1.418(3) .
C8 C9 1.377(3) .
C8 H8 0.9300 .
C9 C10 1.402(3) .
C9 C16 1.540(3) .
C10 C11 1.386(3) .
C10 H10 0.9300 .
C11 C20 1.386(3) .
C11 H11 0.9300 .
C12 C13 1.470(6) .
C12 C15 1.512(6) .
C12 C14 1.572(7) .
C13 H13A 0.9600 .
C13 H13B 0.9600 .
C13 H13C 0.9600 .
C14 H14A 0.9600 .
C14 H14B 0.9600 .
C14 H14C 0.9600 .
C15 H15A 0.9600 .
C15 H15B 0.9600 .
C15 H15C 0.9600 .
C16 C18 1.493(4) .
C16 C19 1.506(4) .
C16 C17 1.515(4) .
C17 H17A 0.9600 .
C17 H17B 0.9600 .
C17 H17C 0.9600 .
C18 H18A 0.9600 .
C18 H18B 0.9600 .
C18 H18C 0.9600 .
C19 H19A 0.9600 .
C19 H19B 0.9600 .
C19 H19C 0.9600 .
C20 N4 1.408(3) .
C21 C22 1.377(3) .
C21 C26 1.403(3) .
C21 N4 1.413(3) .
C22 C23 1.415(3) .
C22 H22 0.9300 .
C23 C24 1.397(3) .
C23 C27 1.400(3) .
C24 N3 1.396(3) .
C24 C25 1.434(3) .
C25 C26 1.374(3) .
C25 H25 0.9300 .
C26 H26 0.9300 .
C27 C28 1.347(3) .
C27 H27 0.9300 .
C28 C29 1.410(3) .
C28 H28 0.9300 .
C29 N1 1.328(3) .
C29 N3 1.375(3) .
C30 N1 1.298(3) .
C30 N2 1.365(3) .
C30 C31 1.426(3) .
C31 C32 1.326(4) .
C31 H31 0.9300 .
C32 C33 1.402(4) .
C32 H32 0.9300 .
C33 C38 1.417(4) .
C33 C34 1.429(4) .
C34 C35 1.371(4) .
C34 N2 1.401(3) .
C35 C36 1.397(4) .
C35 H35 0.9300 .
C36 C37 1.400(4) .
C36 H36 0.9300 .
C37 C38 1.329(4) .
C37 N5 1.428(3) .
C38 H38 0.9300 .
C39 C40 1.345(5) .
C39 C44 1.375(4) .
C39 N5 1.428(4) .
C40 C41 1.401(5) .
C40 H40 0.9300 .
C41 C42 1.346(5) .
C41 H41 0.9300 .
C42 C43 1.386(5) .
C42 C55 1.519(5) .
C43 C44 1.443(5) .
C43 H43 0.9300 .
C44 C45 1.455(4) .
C45 C46 1.394(4) .
C45 C50 1.416(4) .
C46 C47 1.344(4) .
C46 N5 1.415(4) .
C47 C48 1.374(4) .
C47 H47 0.9300 .
C48 C49 1.357(4) .
C48 H48 0.9300 .
C49 C50 1.433(5) .
C49 C51 1.521(4) .
C50 H50 0.9300 .
C51 C52 1.503(5) .
C51 C54 1.523(5) .
C51 C53 1.523(5) .
C52 H52A 0.9600 .
C52 H52B 0.9600 .
C52 H52C 0.9600 .
C53 H53A 0.9600 .
C53 H53B 0.9600 .
C53 H53C 0.9600 .
C54 H54A 0.9600 .
C54 H54B 0.9600 .
C54 H54C 0.9600 .
C55 C56 1.485(6) .
C55 C58 1.491(7) .
C55 C57 1.539(7) .
C56 H56A 0.9600 .
C56 H56B 0.9600 .
C56 H56C 0.9600 .
C57 H57A 0.9600 .
C57 H57B 0.9600 .
C57 H57C 0.9600 .
C58 H58A 0.9600 .
C58 H58B 0.9600 .
C58 H58C 0.9600 .

loop_
_geom_torsion_atom_site_label_1
_geom_torsion_atom_site_label_2
_geom_torsion_atom_site_label_3
_geom_torsion_atom_site_label_4
_geom_torsion
_geom_torsion_site_symmetry_1
_geom_torsion_site_symmetry_2
_geom_torsion_site_symmetry_3
_geom_torsion_site_symmetry_4
C6 C1 C2 C3 4.6(4) . . . .
N4 C1 C2 C3 -178.6(2) . . . .
C1 C2 C3 C4 -1.3(4) . . . .
C2 C3 C4 C5 -1.6(4) . . . .
C2 C3 C4 C12 173.8(3) . . . .
C3 C4 C5 C6 1.2(4) . . . .
C12 C4 C5 C6 -174.3(3) . . . .
C4 C5 C6 C1 2.0(4) . . . .
C4 C5 C6 C7 178.6(2) . . . .
C2 C1 C6 C5 -5.0(4) . . . .
N4 C1 C6 C5 177.6(2) . . . .
C2 C1 C6 C7 177.6(2) . . . .
N4 C1 C6 C7 0.2(3) . . . .
C5 C6 C7 C20 -175.6(3) . . . .
C1 C6 C7 C20 1.3(3) . . . .
C5 C6 C7 C8 -0.3(4) . . . .
C1 C6 C7 C8 176.6(2) . . . .
C20 C7 C8 C9 0.9(3) . . . .
C6 C7 C8 C9 -173.9(2) . . . .
C7 C8 C9 C10 0.9(3) . . . .
C7 C8 C9 C16 179.9(2) . . . .
C8 C9 C10 C11 -2.1(4) . . . .
C16 C9 C10 C11 178.9(2) . . . .
C9 C10 C11 C20 1.3(4) . . . .
C3 C4 C12 C13 -70.9(4) . . . .
C5 C4 C12 C13 104.3(4) . . . .
C3 C4 C12 C15 166.4(3) . . . .
C5 C4 C12 C15 -18.4(4) . . . .
C3 C4 C12 C14 59.6(4) . . . .
C5 C4 C12 C14 -125.1(4) . . . .
C8 C9 C16 C18 -111.8(3) . . . .
C10 C9 C16 C18 67.2(3) . . . .
C8 C9 C16 C19 128.8(3) . . . .
C10 C9 C16 C19 -52.3(3) . . . .
C8 C9 C16 C17 10.4(3) . . . .
C10 C9 C16 C17 -170.7(2) . . . .
C10 C11 C20 C7 0.7(4) . . . .
C10 C11 C20 N4 176.4(2) . . . .
C8 C7 C20 C11 -1.8(4) . . . .
C6 C7 C20 C11 174.2(2) . . . .
C8 C7 C20 N4 -178.3(2) . . . .
C6 C7 C20 N4 -2.3(3) . . . .
C26 C21 C22 C23 1.6(3) . . . .
N4 C21 C22 C23 -177.3(2) . . . .
C21 C22 C23 C24 -3.3(3) . . . .
C21 C22 C23 C27 175.4(2) . . . .
C27 C23 C24 N3 2.9(3) . . . .
C22 C23 C24 N3 -178.4(2) . . . .
C27 C23 C24 C25 -176.8(2) . . . .
C22 C23 C24 C25 1.9(3) . . . .
C23 C24 C25 C26 0.9(3) . . . .
N3 C24 C25 C26 -178.7(2) . . . .
C24 C25 C26 C21 -2.6(4) . . . .
C22 C21 C26 C25 1.3(4) . . . .
N4 C21 C26 C25 -179.7(2) . . . .
C24 C23 C27 C28 0.9(3) . . . .
C22 C23 C27 C28 -177.8(2) . . . .
C23 C27 C28 C29 -4.2(4) . . . .
C27 C28 C29 N1 -175.8(2) . . . .
C27 C28 C29 N3 3.7(4) . . . .
N1 C30 C31 C32 176.1(3) . . . .
N2 C30 C31 C32 -2.1(4) . . . .
C30 C31 C32 C33 1.1(4) . . . .
C31 C32 C33 C38 179.5(3) . . . .
C31 C32 C33 C34 1.9(4) . . . .
C32 C33 C34 C35 176.6(2) . . . .
C38 C33 C34 C35 -1.0(4) . . . .
C32 C33 C34 N2 -4.0(4) . . . .
C38 C33 C34 N2 178.4(2) . . . .
N2 C34 C35 C36 180.0(2) . . . .
C33 C34 C35 C36 -0.6(4) . . . .
C34 C35 C36 C37 2.6(4) . . . .
C35 C36 C37 C38 -3.0(4) . . . .
C35 C36 C37 N5 177.2(2) . . . .
C36 C37 C38 C33 1.3(4) . . . .
N5 C37 C38 C33 -178.8(2) . . . .
C32 C33 C38 C37 -176.9(3) . . . .
C34 C33 C38 C37 0.7(4) . . . .
C44 C39 C40 C41 -5.1(5) . . . .
N5 C39 C40 C41 178.1(3) . . . .
C39 C40 C41 C42 3.4(6) . . . .
C40 C41 C42 C43 0.1(6) . . . .
C40 C41 C42 C55 179.6(4) . . . .
C41 C42 C43 C44 -1.9(5) . . . .
C55 C42 C43 C44 178.5(3) . . . .
C40 C39 C44 C43 3.4(5) . . . .
N5 C39 C44 C43 -179.2(3) . . . .
C40 C39 C44 C45 -179.0(3) . . . .
N5 C39 C44 C45 -1.7(4) . . . .
C42 C43 C44 C39 0.3(5) . . . .
C42 C43 C44 C45 -176.5(3) . . . .
C39 C44 C45 C46 0.7(4) . . . .
C43 C44 C45 C46 177.8(4) . . . .
C39 C44 C45 C50 -173.3(4) . . . .
C43 C44 C45 C50 3.7(6) . . . .
C50 C45 C46 C47 5.6(5) . . . .
C44 C45 C46 C47 -169.3(3) . . . .
C50 C45 C46 N5 175.3(3) . . . .
C44 C45 C46 N5 0.5(4) . . . .
C45 C46 C47 C48 -5.1(5) . . . .
N5 C46 C47 C48 -172.2(3) . . . .
C46 C47 C48 C49 -0.1(5) . . . .
C47 C48 C49 C50 4.5(5) . . . .
C47 C48 C49 C51 174.5(3) . . . .
C46 C45 C50 C49 -1.1(5) . . . .
C44 C45 C50 C49 172.3(3) . . . .
C48 C49 C50 C45 -3.7(5) . . . .
C51 C49 C50 C45 -174.0(3) . . . .
C48 C49 C51 C52 -72.0(4) . . . .
C50 C49 C51 C52 97.8(4) . . . .
C48 C49 C51 C54 45.2(4) . . . .
C50 C49 C51 C54 -145.0(3) . . . .
C48 C49 C51 C53 165.6(4) . . . .
C50 C49 C51 C53 -24.6(5) . . . .
C41 C42 C55 C56 1.5(6) . . . .
C43 C42 C55 C56 -179.0(4) . . . .
C41 C42 C55 C58 118.2(4) . . . .
C43 C42 C55 C58 -62.2(5) . . . .
C41 C42 C55 C57 -120.6(5) . . . .
C43 C42 C55 C57 58.9(5) . . . .
N2 C30 N1 C29 2.3(4) . . . .
C31 C30 N1 C29 -175.7(2) . . . .
N3 C29 N1 C30 -5.7(4) . . . .
C28 C29 N1 C30 173.7(2) . . . .
N1 C30 N2 C34 -178.1(2) . . . .
C31 C30 N2 C34 -0.1(3) . . . .
N1 C30 N2 B1 5.2(3) . . . .
C31 C30 N2 B1 -176.8(2) . . . .
C35 C34 N2 C30 -177.6(2) . . . .
C33 C34 N2 C30 3.0(3) . . . .
C35 C34 N2 B1 -0.9(3) . . . .
C33 C34 N2 B1 179.7(2) . . . .
F2 B1 N2 C30 112.1(2) . . . .
F1 B1 N2 C30 -129.4(2) . . . .
N3 B1 N2 C30 -8.4(3) . . . .
F2 B1 N2 C34 -64.6(3) . . . .
F1 B1 N2 C34 53.9(3) . . . .
N3 B1 N2 C34 174.91(19) . . . .
N1 C29 N3 C24 179.6(2) . . . .
C28 C29 N3 C24 0.2(3) . . . .
N1 C29 N3 B1 1.2(3) . . . .
C28 C29 N3 B1 -178.3(2) . . . .
C23 C24 N3 C29 -3.3(3) . . . .
C25 C24 N3 C29 176.3(2) . . . .
C23 C24 N3 B1 175.1(2) . . . .
C25 C24 N3 B1 -5.3(3) . . . .
F2 B1 N3 C29 -115.4(2) . . . .
F1 B1 N3 C29 126.3(2) . . . .
N2 B1 N3 C29 5.4(3) . . . .
F2 B1 N3 C24 66.2(3) . . . .
F1 B1 N3 C24 -52.1(3) . . . .
N2 B1 N3 C24 -173.00(19) . . . .
C11 C20 N4 C21 -3.8(4) . . . .
C7 C20 N4 C21 172.3(2) . . . .
C11 C20 N4 C1 -173.7(3) . . . .
C7 C20 N4 C1 2.4(3) . . . .
C22 C21 N4 C20 -133.2(2) . . . .
C26 C21 N4 C20 47.8(3) . . . .
C22 C21 N4 C1 34.7(3) . . . .
C26 C21 N4 C1 -144.2(2) . . . .
C2 C1 N4 C20 -178.7(3) . . . .
C6 C1 N4 C20 -1.6(3) . . . .
C2 C1 N4 C21 11.6(4) . . . .
C6 C1 N4 C21 -171.4(2) . . . .
C47 C46 N5 C39 166.8(3) . . . .
C45 C46 N5 C39 -1.5(3) . . . .
C47 C46 N5 C37 7.2(5) . . . .
C45 C46 N5 C37 -161.1(3) . . . .
C40 C39 N5 C46 179.1(4) . . . .
C44 C39 N5 C46 2.0(4) . . . .
C40 C39 N5 C37 -21.8(5) . . . .
C44 C39 N5 C37 161.1(3) . . . .
C38 C37 N5 C46 113.1(3) . . . .
C36 C37 N5 C46 -67.0(4) . . . .
C38 C37 N5 C39 -42.7(4) . . . .
C36 C37 N5 C39 137.1(3) . . . .
